data_4323327
loop_
_publ_author_name
'F. Albert Cotton'
'Lee M. Daniels'
'Carlos A. Murillo'
'Xiaoping Wang'

_publ_section_title
;
 Cleavage of Formamidinate Ligands on a TaTa Double Bond: Formation of
 HxCNAryl (x= 0 and 1) and Arylimido-Bridged Complexes
;
_journal_name_full 'Inorganic Chemistry'
_journal_page_first 896
_journal_page_last 901
_journal_paper_doi 10.1021/ic9611507
_journal_volume 36
_journal_year 1997
_chemical_compound_source synthesis
_chemical_formula_moiety 'Ta2N10C75H74, 1.5(C6H14)'
_chemical_formula_structural 'Ta2(MePhNC(H)NPhMe)4(mu-NPhMe)(mu-CNPhMe), 1.5(C6H14)'
_chemical_formula_sum 'C84 H95 N10 Ta2'
_chemical_formula_weight 1606.60
_space_group_IT_number 2
_symmetry_cell_setting triclinic
_symmetry_space_group_name_Hall '-P 1'
_symmetry_space_group_name_H-M 'P -1'
_atom_sites_solution_hydrogens geom
_atom_sites_solution_primary direct
_atom_sites_solution_secondary difmap
_audit_creation_method SHELXL
_cell_angle_alpha 98.98(1)
_cell_angle_beta 104.07(1)
_cell_angle_gamma 109.59(1)
_cell_formula_units_Z 2
_cell_length_a 13.990(2)
_cell_length_b 15.841(1)
_cell_length_c 19.442(4)
_cell_measurement_reflns_used 250
_cell_measurement_temperature 213(2)
_cell_measurement_theta_max 40.1
_cell_measurement_theta_min 9.1
_cell_volume 3802.1(11)
_computing_cell_refinement MADNES
_computing_data_collection MADNES
_computing_data_reduction PROCOR
_computing_molecular_graphics 'XP (Siemens, 1990)'
_computing_publication_material 'SHELXL-93 (Sheldrick, 1993)'
_computing_structure_refinement 'SHELXL-93 (Sheldrick, 1993)'
_computing_structure_solution 'SHELXS-86 (Sheldrick, 1990)'
_diffrn_ambient_temperature 213(2)
_diffrn_measurement_device 'Nonius FAST'
_diffrn_measurement_method 'frame data from omega scans'
_diffrn_radiation_monochromator graphite
_diffrn_radiation_source 'fine-focus sealed tube'
_diffrn_radiation_type MoK\a
_diffrn_radiation_wavelength 0.71073
_diffrn_reflns_av_R_equivalents 0.074
_diffrn_reflns_av_sigmaI/netI 0.0676
_diffrn_reflns_limit_h_max 15
_diffrn_reflns_limit_h_min -16
_diffrn_reflns_limit_k_max 18
_diffrn_reflns_limit_k_min -18
_diffrn_reflns_limit_l_max 23
_diffrn_reflns_limit_l_min 0
_diffrn_reflns_number 7074
_diffrn_reflns_theta_max 22.50
_diffrn_reflns_theta_min 2.31
_diffrn_standards_number 0
_exptl_absorpt_coefficient_mu 2.926
_exptl_absorpt_correction_T_max 0.752
_exptl_absorpt_correction_T_min 0.547
_exptl_absorpt_correction_type empirical
_exptl_crystal_colour 'dark purple'
_exptl_crystal_density_diffrn 1.403
_exptl_crystal_density_meas ?
_exptl_crystal_description prism
_exptl_crystal_F_000 1630
_exptl_crystal_size_max 0.30
_exptl_crystal_size_mid 0.21
_exptl_crystal_size_min 0.16
_refine_diff_density_max 0.584
_refine_diff_density_min -0.552
_refine_diff_density_rms 0.076
_refine_ls_extinction_method none
_refine_ls_goodness_of_fit_all 1.066
_refine_ls_goodness_of_fit_obs 1.117
_refine_ls_hydrogen_treatment noref
_refine_ls_matrix_type full
_refine_ls_number_parameters 832
_refine_ls_number_reflns 6987
_refine_ls_number_restraints 3
_refine_ls_restrained_S_all 1.140
_refine_ls_restrained_S_obs 1.117
_refine_ls_R_factor_all 0.0561
_refine_ls_R_factor_obs 0.0400
_refine_ls_shift/esd_max -0.029
_refine_ls_shift/esd_mean 0.001
_refine_ls_structure_factor_coef Fsqd
_refine_ls_weighting_details 'w=1/[\s^2^(Fo^2^)+(0.0592P)^2^+7.4786P] where P=(Fo^2^+2Fc^2^)/3'
_refine_ls_weighting_scheme calc
_refine_ls_wR_factor_all 0.1215
_refine_ls_wR_factor_obs 0.1056
_reflns_number_observed 5727
_reflns_number_total 7074
_reflns_observed_criterion >2sigma(I)
_cod_data_source_file ic9611507_2.cif
_cod_data_source_block cmpd_2
_cod_depositor_comments
;
The following automatic conversions were performed:

'_exptl_crystal_density_meas' value 'not measured' was changed to '?'
- the value is perceived as not measured.

Automatic conversion script
Id: cif_fix_values 3008 2015-01-20 13:52:24Z robertas 

The following automatic conversions were performed:

'_refine_ls_weighting_scheme' value 'calc
w=1/[\s^2^(Fo^2^)+(0.0592P)^2^+7.4786P] where P=(Fo^2^+2Fc^2^)/3' was
changed to 'calc'. New tag '_refine_ls_weighting_details' was
created. The value of the new tag was set to
'w=1/[\s^2^(Fo^2^)+(0.0592P)^2^+7.4786P] where P=(Fo^2^+2Fc^2^)/3'.

Automatic conversion script
Id: cif_fix_values 3143 2015-03-26 13:38:13Z robertas 
;
_cod_original_cell_volume 3802.1(1)
_cod_database_code 4323327

loop_
_symmetry_equiv_pos_as_xyz
'x, y, z'
'-x, -y, -z'

loop_
_atom_site_aniso_label
_atom_site_aniso_U_11
_atom_site_aniso_U_22
_atom_site_aniso_U_33
_atom_site_aniso_U_23
_atom_site_aniso_U_13
_atom_site_aniso_U_12
Ta1 0.0266(2) 0.0243(2) 0.0228(2) 0.00670(14) 0.00513(13) 0.00871(14)
Ta2 0.0257(2) 0.0247(2) 0.0227(2) 0.00739(14) 0.00435(13) 0.00817(14)
N1 0.020(3) 0.030(4) 0.028(3) 0.003(3) 0.002(2) 0.006(3)
N2 0.023(3) 0.032(4) 0.023(3) 0.004(3) 0.003(2) 0.005(3)
N3 0.032(3) 0.034(4) 0.029(3) 0.014(3) 0.007(3) 0.012(3)
N4 0.032(3) 0.040(4) 0.029(3) 0.016(3) 0.008(3) 0.017(3)
N5 0.024(3) 0.029(4) 0.020(3) 0.008(2) 0.002(2) 0.006(3)
N6 0.034(3) 0.038(4) 0.033(3) 0.012(3) 0.014(3) 0.014(3)
N7 0.037(3) 0.033(4) 0.023(3) 0.009(3) 0.003(3) 0.007(3)
N8 0.045(4) 0.031(4) 0.030(3) 0.016(3) 0.017(3) 0.017(3)
N9 0.034(3) 0.034(4) 0.031(3) 0.013(3) 0.007(3) 0.014(3)
N10 0.035(3) 0.037(4) 0.032(3) 0.015(3) 0.005(3) 0.013(3)
C1 0.030(4) 0.029(5) 0.032(4) 0.012(3) 0.005(3) 0.009(3)
C2 0.031(4) 0.028(5) 0.032(4) 0.012(3) 0.006(3) 0.006(3)
C3 0.034(4) 0.019(4) 0.076(6) 0.002(4) 0.007(4) 0.016(3)
C4 0.012(3) 0.031(4) 0.027(4) 0.020(3) -0.003(3) 0.004(3)
C6 0.026(3) 0.018(4) 0.033(4) 0.007(3) 0.006(3) 0.007(3)
C11 0.021(3) 0.026(4) 0.030(4) 0.005(3) 0.002(3) 0.002(3)
C12 0.027(4) 0.020(4) 0.031(4) -0.003(3) 0.000(3) 0.006(3)
C13 0.037(4) 0.047(5) 0.024(4) 0.005(3) 0.003(3) 0.006(4)
C14 0.025(4) 0.052(5) 0.034(4) 0.025(4) 0.013(3) 0.008(3)
C15 0.035(4) 0.041(5) 0.047(5) 0.017(4) 0.013(4) 0.021(4)
C16 0.030(4) 0.023(4) 0.033(4) -0.002(3) 0.004(3) 0.004(3)
C17 0.044(5) 0.070(6) 0.043(5) 0.030(4) 0.006(4) 0.018(4)
C21 0.034(4) 0.023(4) 0.029(4) 0.008(3) 0.006(3) 0.005(3)
C22 0.047(5) 0.036(5) 0.067(6) 0.019(4) 0.029(4) 0.012(4)
C23 0.051(5) 0.064(6) 0.057(5) 0.026(5) 0.034(4) 0.017(4)
C24 0.044(4) 0.024(4) 0.031(4) 0.000(3) 0.002(3) 0.001(3)
C25 0.046(5) 0.026(5) 0.059(5) 0.010(4) 0.023(4) 0.008(4)
C26 0.048(5) 0.034(5) 0.042(4) 0.006(4) 0.021(4) 0.012(4)
C27 0.060(5) 0.049(6) 0.063(6) 0.029(5) 0.016(5) 0.016(4)
C31 0.023(4) 0.035(5) 0.028(4) 0.012(3) -0.004(3) 0.003(3)
C32 0.039(4) 0.036(5) 0.037(4) 0.007(3) 0.008(3) 0.013(4)
C33 0.048(5) 0.027(5) 0.056(5) 0.004(4) 0.001(4) 0.013(4)
C34 0.034(4) 0.045(5) 0.047(5) 0.017(4) -0.006(4) 0.001(4)
C35 0.042(5) 0.044(5) 0.059(5) 0.022(4) 0.015(4) 0.002(4)
C36 0.042(4) 0.037(5) 0.057(5) 0.021(4) 0.022(4) 0.013(4)
C37 0.063(6) 0.045(6) 0.074(7) 0.023(5) 0.008(5) -0.005(5)
C41 0.024(4) 0.042(5) 0.034(4) 0.018(4) -0.001(3) 0.005(3)
C42 0.034(4) 0.025(4) 0.030(4) -0.003(3) -0.004(3) 0.003(3)
C43 0.048(5) 0.054(5) 0.033(4) 0.011(4) -0.001(4) 0.018(4)
C44 0.042(4) 0.048(5) 0.032(4) 0.012(4) -0.004(3) 0.011(4)
C45 0.043(5) 0.048(5) 0.054(5) 0.015(4) 0.008(4) 0.025(4)
C46 0.028(4) 0.050(5) 0.034(4) 0.007(4) 0.005(3) 0.013(4)
C47 0.059(6) 0.081(7) 0.056(6) 0.015(5) -0.009(5) 0.033(5)
C51 0.032(4) 0.022(4) 0.033(4) 0.012(3) 0.013(3) 0.010(3)
C52 0.046(5) 0.047(5) 0.039(4) 0.018(4) 0.017(4) 0.019(4)
C53 0.071(6) 0.055(6) 0.028(4) 0.008(4) 0.021(4) 0.020(5)
C54 0.070(6) 0.050(6) 0.065(6) 0.013(4) 0.043(5) 0.018(5)
C55 0.042(5) 0.057(6) 0.054(5) 0.008(4) 0.022(4) 0.022(4)
C56 0.045(4) 0.043(5) 0.034(4) 0.012(3) 0.016(3) 0.016(4)
C57 0.114(9) 0.102(9) 0.076(7) 0.030(6) 0.065(7) 0.054(8)
C61 0.039(4) 0.045(5) 0.030(4) 0.010(4) 0.014(3) 0.022(4)
C62 0.063(6) 0.057(7) 0.040(5) 0.004(4) 0.015(4) 0.013(5)
C63 0.050(5) 0.061(6) 0.032(5) -0.010(4) 0.000(4) -0.002(4)
C64 0.055(5) 0.061(7) 0.031(4) -0.014(4) 0.006(4) 0.019(5)
C65 0.080(6) 0.108(9) 0.038(5) 0.037(5) 0.036(5) 0.063(7)
C66 0.072(6) 0.077(7) 0.049(5) 0.035(5) 0.039(5) 0.050(5)
C67 0.091(8) 0.149(12) 0.032(5) 0.007(6) 0.014(5) 0.048(8)
C71 0.052(5) 0.039(5) 0.037(4) 0.026(4) 0.016(4) 0.027(4)
C72 0.063(6) 0.052(6) 0.042(5) 0.018(4) 0.012(4) 0.024(5)
C73 0.069(6) 0.045(6) 0.069(6) 0.032(5) 0.023(5) 0.011(5)
C74 0.070(6) 0.064(6) 0.044(5) 0.030(4) 0.020(5) 0.020(5)
C75 0.066(6) 0.072(7) 0.035(5) 0.014(4) 0.007(4) 0.013(5)
C76 0.044(5) 0.058(6) 0.046(5) 0.023(4) 0.007(4) 0.010(4)
C77 0.110(10) 0.127(11) 0.081(8) 0.067(8) 0.041(7) 0.023(8)
C81 0.049(5) 0.033(5) 0.046(5) 0.014(4) 0.026(4) 0.018(4)
C82 0.051(5) 0.044(5) 0.084(7) 0.019(5) 0.037(5) 0.019(4)
C83 0.066(6) 0.051(6) 0.092(8) 0.007(5) 0.053(6) 0.022(5)
C84 0.077(7) 0.049(6) 0.073(7) -0.007(5) 0.053(6) 0.000(5)
C85 0.066(6) 0.050(6) 0.054(6) 0.004(4) 0.038(5) 0.002(5)
C86 0.049(5) 0.027(5) 0.044(5) -0.005(3) 0.015(4) -0.004(4)
C87 0.128(11) 0.062(8) 0.110(10) -0.016(6) 0.088(9) 0.004(7)
C91 0.045(4) 0.030(4) 0.030(4) 0.012(3) 0.011(3) 0.015(3)
C92 0.044(5) 0.067(6) 0.037(4) 0.031(4) 0.013(4) 0.020(4)
C93 0.052(5) 0.038(5) 0.051(5) 0.012(4) 0.023(4) 0.008(4)
C94 0.068(6) 0.034(5) 0.034(4) 0.007(3) 0.017(4) 0.019(4)
C95 0.055(5) 0.042(5) 0.029(4) 0.005(3) 0.000(4) 0.021(4)
C96 0.042(4) 0.047(5) 0.033(4) 0.015(3) 0.008(3) 0.018(4)
C97 0.104(8) 0.058(6) 0.043(5) 0.012(4) 0.029(5) 0.025(6)
C101 0.025(4) 0.041(5) 0.038(4) 0.008(3) 0.009(3) 0.015(3)
C102 0.035(4) 0.046(5) 0.074(6) 0.025(4) 0.021(4) 0.020(4)
C103 0.054(5) 0.040(5) 0.082(7) 0.015(5) 0.021(5) 0.028(4)
C104 0.048(5) 0.050(6) 0.060(6) 0.000(4) 0.012(4) 0.026(4)
C105 0.048(5) 0.048(6) 0.059(6) 0.007(4) 0.019(4) 0.017(4)
C106 0.051(5) 0.052(5) 0.037(4) 0.009(4) 0.014(4) 0.021(4)
C107 0.093(8) 0.076(8) 0.087(8) 0.006(6) 0.037(6) 0.051(7)

loop_
_atom_site_label
_atom_site_type_symbol
_atom_site_fract_x
_atom_site_fract_y
_atom_site_fract_z
_atom_site_U_iso_or_equiv
_atom_site_thermal_displace_type
_atom_site_occupancy
_atom_site_calc_flag
_atom_site_refinement_flags
_atom_site_disorder_group
Ta1 Ta 0.27755(2) 0.26949(2) 0.250153(14) 0.02535(15) Uani 1 d . .
Ta2 Ta 0.31957(2) 0.13056(2) 0.307409(14) 0.02532(15) Uani 1 d . .
N1 N 0.4722(4) 0.2435(4) 0.3798(3) 0.0284(13) Uani 1 d . .
N2 N 0.4398(4) 0.3592(4) 0.3253(3) 0.0289(13) Uani 1 d . .
N3 N 0.1546(5) 0.0420(4) 0.2353(3) 0.0319(14) Uani 1 d . .
N4 N 0.1269(5) 0.1606(4) 0.1824(3) 0.0324(14) Uani 1 d . .
N5 N 0.2502(4) 0.2153(4) 0.3332(3) 0.0265(13) Uani 1 d . .
N6 N 0.3637(4) 0.2279(4) 0.1795(3) 0.0338(14) Uani 1 d . .
N7 N 0.2497(5) 0.3660(4) 0.1825(3) 0.0338(14) Uani 1 d . .
N8 N 0.2248(5) 0.3805(4) 0.2914(3) 0.0330(14) Uani 1 d . .
N9 N 0.3050(5) 0.0509(4) 0.3994(3) 0.0329(14) Uani 1 d . .
N10 N 0.3671(5) 0.0118(4) 0.3086(3) 0.0352(14) Uani 1 d . .
C1 C 0.4980(6) 0.3280(5) 0.3716(4) 0.031(2) Uani 1 d . .
H1A H 0.5656(6) 0.3717(5) 0.4020(4) 0.038 Uiso 1 calc R .
C2 C 0.0953(6) 0.0736(5) 0.1910(4) 0.032(2) Uani 1 d . .
H2A H 0.0253(6) 0.0321(5) 0.1632(4) 0.038 Uiso 1 calc R .
C3 C 0.2328(6) 0.4152(5) 0.2347(5) 0.045(2) Uani 1 d . .
H3A H 0.2267(6) 0.4720(5) 0.2322(5) 0.054 Uiso 1 calc R .
C4 C 0.3520(5) -0.0021(5) 0.3706(3) 0.024(2) Uani 1 d . .
H4A H 0.3718(5) -0.0448(5) 0.3930(3) 0.029 Uiso 1 calc R .
C6 C 0.3528(5) 0.1750(4) 0.2246(4) 0.0266(15) Uani 1 d . .
C11 C 0.5493(5) 0.2364(5) 0.4414(4) 0.029(2) Uani 1 d . .
C12 C 0.5730(5) 0.2900(5) 0.5107(4) 0.030(2) Uani 1 d . .
H12A H 0.5347(5) 0.3270(5) 0.5194(4) 0.036 Uiso 1 calc R .
C13 C 0.6541(6) 0.2889(5) 0.5678(4) 0.041(2) Uani 1 d . .
H13A H 0.6711(6) 0.3270(5) 0.6149(4) 0.049 Uiso 1 calc R .
C14 C 0.7105(5) 0.2342(5) 0.5580(4) 0.037(2) Uani 1 d . .
C15 C 0.6796(6) 0.1750(5) 0.4873(4) 0.039(2) Uani 1 d . .
H15A H 0.7140(6) 0.1344(5) 0.4792(4) 0.046 Uiso 1 calc R .
C16 C 0.6001(5) 0.1759(5) 0.4299(4) 0.033(2) Uani 1 d . .
H16A H 0.5801(5) 0.1358(5) 0.3832(4) 0.039 Uiso 1 calc R .
C17 C 0.8051(6) 0.2393(6) 0.6188(5) 0.053(2) Uani 1 d . .
H17A H 0.8337(6) 0.1955(6) 0.6010(5) 0.080 Uiso 1 calc R .
H17B H 0.7821(6) 0.2241(6) 0.6601(5) 0.080 Uiso 1 calc R .
H17C H 0.8600(6) 0.3016(6) 0.6343(5) 0.080 Uiso 1 calc R .
C21 C 0.4962(6) 0.4506(5) 0.3182(4) 0.031(2) Uani 1 d . .
C22 C 0.5647(6) 0.4606(6) 0.2765(5) 0.048(2) Uani 1 d . .
H22A H 0.5757(6) 0.4089(6) 0.2547(5) 0.058 Uiso 1 calc R .
C23 C 0.6173(7) 0.5477(6) 0.2670(5) 0.054(2) Uani 1 d . .
H23A H 0.6637(7) 0.5540(6) 0.2386(5) 0.065 Uiso 1 calc R .
C24 C 0.6025(6) 0.6253(5) 0.2986(4) 0.039(2) Uani 1 d . .
C25 C 0.5337(6) 0.6134(5) 0.3394(5) 0.044(2) Uani 1 d . .
H25A H 0.5217(6) 0.6649(5) 0.3607(5) 0.053 Uiso 1 calc R .
C26 C 0.4813(6) 0.5272(5) 0.3498(4) 0.042(2) Uani 1 d . .
H26A H 0.4356(6) 0.5212(5) 0.3786(4) 0.050 Uiso 1 calc R .
C27 C 0.6575(7) 0.7186(6) 0.2858(5) 0.058(2) Uani 1 d . .
H27A H 0.7026(7) 0.7132(6) 0.2560(5) 0.086 Uiso 1 calc R .
H27B H 0.7011(7) 0.7633(6) 0.3327(5) 0.086 Uiso 1 calc R .
H27C H 0.6041(7) 0.7393(6) 0.2607(5) 0.086 Uiso 1 calc R .
C31 C 0.0944(5) -0.0508(5) 0.2397(4) 0.033(2) Uani 1 d . .
C32 C 0.1179(6) -0.1242(5) 0.2121(4) 0.039(2) Uani 1 d . .
H32A H 0.1728(6) -0.1150(5) 0.1908(4) 0.047 Uiso 1 calc R .
C33 C 0.0588(7) -0.2123(6) 0.2165(5) 0.048(2) Uani 1 d . .
H33A H 0.0748(7) -0.2624(6) 0.1977(5) 0.058 Uiso 1 calc R .
C34 C -0.0224(6) -0.2287(6) 0.2474(5) 0.049(2) Uani 1 d . .
C35 C -0.0418(6) -0.1535(6) 0.2768(5) 0.051(2) Uani 1 d . .
H35A H -0.0950(6) -0.1626(6) 0.2998(5) 0.062 Uiso 1 calc R .
C36 C 0.0157(6) -0.0638(5) 0.2732(5) 0.044(2) Uani 1 d . .
H36A H 0.0011(6) -0.0133(5) 0.2933(5) 0.052 Uiso 1 calc R .
C37 C -0.0855(8) -0.3245(6) 0.2512(6) 0.070(3) Uani 1 d . .
H37A H -0.1386(8) -0.3222(6) 0.2747(6) 0.104 Uiso 1 calc R .
H37B H -0.0377(8) -0.3481(6) 0.2793(6) 0.104 Uiso 1 calc R .
H37C H -0.1210(8) -0.3651(6) 0.2019(6) 0.104 Uiso 1 calc R .
C41 C 0.0477(6) 0.1713(5) 0.1241(4) 0.036(2) Uani 1 d . .
C42 C 0.0249(6) 0.1264(5) 0.0518(4) 0.036(2) Uani 1 d . .
H42A H 0.0601(6) 0.0878(5) 0.0397(4) 0.043 Uiso 1 calc R .
C43 C -0.0499(6) 0.1384(6) -0.0027(4) 0.048(2) Uani 1 d . .
H43A H -0.0647(6) 0.1078(6) -0.0519(4) 0.058 Uiso 1 calc R .
C44 C -0.1030(6) 0.1937(6) 0.0132(4) 0.046(2) Uani 1 d . .
C45 C -0.0780(6) 0.2392(6) 0.0855(5) 0.047(2) Uani 1 d . .
H45A H -0.1128(6) 0.2782(6) 0.0975(5) 0.057 Uiso 1 calc R .
C46 C -0.0022(6) 0.2286(6) 0.1415(4) 0.039(2) Uani 1 d . .
H46A H 0.0143(6) 0.2605(6) 0.1906(4) 0.047 Uiso 1 calc R .
C47 C -0.1903(8) 0.2045(7) -0.0464(5) 0.070(3) Uani 1 d . .
H47A H -0.2175(8) 0.2465(7) -0.0239(5) 0.104 Uiso 1 calc R .
H47B H -0.2482(8) 0.1444(7) -0.0705(5) 0.104 Uiso 1 calc R .
H47C H -0.1600(8) 0.2294(7) -0.0824(5) 0.104 Uiso 1 calc R .
C51 C 0.1922(5) 0.2211(5) 0.3820(4) 0.0282(15) Uani 1 d . .
C52 C 0.2367(7) 0.2353(6) 0.4569(4) 0.042(2) Uani 1 d . .
H52A H 0.3069(7) 0.2386(6) 0.4752(4) 0.051 Uiso 1 calc R .
C53 C 0.1817(7) 0.2448(6) 0.5052(4) 0.052(2) Uani 1 d . .
H53A H 0.2149(7) 0.2559(6) 0.5558(4) 0.063 Uiso 1 calc R .
C54 C 0.0769(8) 0.2381(6) 0.4793(5) 0.059(2) Uani 1 d . .
C55 C 0.0302(7) 0.2205(6) 0.4054(5) 0.050(2) Uani 1 d . .
H55A H -0.0410(7) 0.2146(6) 0.3872(5) 0.060 Uiso 1 calc R .
C56 C 0.0864(6) 0.2113(5) 0.3566(4) 0.040(2) Uani 1 d . .
H56A H 0.0523(6) 0.1983(5) 0.3059(4) 0.048 Uiso 1 calc R .
C57 C 0.0153(10) 0.2499(9) 0.5320(6) 0.087(3) Uani 1 d . .
H57A H 0.0603(10) 0.2617(9) 0.5820(6) 0.130 Uiso 1 calc R .
H57B H -0.0481(10) 0.1937(9) 0.5205(6) 0.130 Uiso 1 calc R .
H57C H -0.0056(10) 0.3017(9) 0.5272(6) 0.130 Uiso 1 calc R .
C61 C 0.3345(6) 0.1901(5) 0.1026(4) 0.036(2) Uani 1 d . .
C62 C 0.2831(7) 0.0954(7) 0.0707(5) 0.057(2) Uani 1 d . .
H62A H 0.2654(7) 0.0548(7) 0.1004(5) 0.069 Uiso 1 calc R .
C63 C 0.2573(7) 0.0595(7) -0.0044(4) 0.059(2) Uani 1 d . .
H63A H 0.2239(7) -0.0051(7) -0.0247(4) 0.071 Uiso 1 calc R .
C64 C 0.2798(7) 0.1166(7) -0.0490(4) 0.054(2) Uani 1 d . .
C65 C 0.3302(8) 0.2094(8) -0.0179(5) 0.062(3) Uani 1 d . .
H65A H 0.3456(8) 0.2495(8) -0.0481(5) 0.075 Uiso 1 calc R .
C66 C 0.3602(7) 0.2475(7) 0.0584(5) 0.054(2) Uani 1 d . .
H66A H 0.3976(7) 0.3118(7) 0.0787(5) 0.065 Uiso 1 calc R .
C67 C 0.2458(10) 0.0767(10) -0.1326(5) 0.094(4) Uani 1 d . .
H67A H 0.2112(10) 0.0096(10) -0.1446(5) 0.140 Uiso 1 calc R .
H67B H 0.3085(10) 0.0938(10) -0.1487(5) 0.140 Uiso 1 calc R .
H67C H 0.1964(10) 0.1015(10) -0.1572(5) 0.140 Uiso 1 calc R .
C71 C 0.2700(6) 0.4001(5) 0.1215(4) 0.038(2) Uani 1 d . .
C72 C 0.3577(7) 0.4795(6) 0.1318(5) 0.052(2) Uani 1 d . .
H72A H 0.4037(7) 0.5124(6) 0.1797(5) 0.063 Uiso 1 calc R .
C73 C 0.3792(8) 0.5117(6) 0.0725(5) 0.062(2) Uani 1 d . .
H73A H 0.4400(8) 0.5655(6) 0.0804(5) 0.074 Uiso 1 calc R .
C74 C 0.3116(8) 0.4651(7) 0.0020(5) 0.058(2) Uani 1 d . .
C75 C 0.2204(8) 0.3876(7) -0.0075(5) 0.063(3) Uani 1 d . .
H75A H 0.1718(8) 0.3561(7) -0.0548(5) 0.076 Uiso 1 calc R .
C76 C 0.2011(7) 0.3571(6) 0.0522(5) 0.053(2) Uani 1 d . .
H76A H 0.1386(7) 0.3050(6) 0.0449(5) 0.063 Uiso 1 calc R .
C77 C 0.3367(11) 0.5002(10) -0.0625(7) 0.106(4) Uani 1 d . .
H77A H 0.2818(11) 0.4599(10) -0.1079(7) 0.159 Uiso 1 calc R .
H77B H 0.4057(11) 0.5004(10) -0.0638(7) 0.159 Uiso 1 calc R .
H77C H 0.3388(11) 0.5628(10) -0.0571(7) 0.159 Uiso 1 calc R .
C81 C 0.2044(6) 0.4269(5) 0.3508(4) 0.040(2) Uani 1 d . .
C82 C 0.1272(7) 0.4630(6) 0.3401(6) 0.056(2) Uani 1 d . .
H82A H 0.0855(7) 0.4565(6) 0.2922(6) 0.068 Uiso 1 calc R .
C83 C 0.1108(8) 0.5097(6) 0.4010(6) 0.066(3) Uani 1 d . .
H83A H 0.0598(8) 0.5366(6) 0.3936(6) 0.079 Uiso 1 calc R .
C84 C 0.1671(9) 0.5165(7) 0.4696(6) 0.070(3) Uani 1 d . .
C85 C 0.2411(8) 0.4782(6) 0.4808(5) 0.060(2) Uani 1 d . .
H85A H 0.2796(8) 0.4822(6) 0.5290(5) 0.072 Uiso 1 calc R .
C86 C 0.2604(7) 0.4334(5) 0.4222(4) 0.047(2) Uani 1 d . .
H86A H 0.3119(7) 0.4071(5) 0.4307(4) 0.056 Uiso 1 calc R .
C87 C 0.1514(11) 0.5724(8) 0.5354(7) 0.104(5) Uani 1 d . .
H87A H 0.1976(11) 0.5705(8) 0.5808(7) 0.156 Uiso 1 calc R .
H87B H 0.0774(11) 0.5454(8) 0.5340(7) 0.156 Uiso 1 calc R .
H87C H 0.1694(11) 0.6362(8) 0.5328(7) 0.156 Uiso 1 calc R .
C91 C 0.2905(6) 0.0461(5) 0.4683(4) 0.035(2) Uani 1 d . .
C92 C 0.1882(6) 0.0173(6) 0.4736(4) 0.048(2) Uani 1 d . .
H92A H 0.1292(6) 0.0034(6) 0.4319(4) 0.057 Uiso 1 calc R .
C93 C 0.1731(7) 0.0091(5) 0.5409(4) 0.049(2) Uani 1 d . .
H93A H 0.1031(7) -0.0108(5) 0.5435(4) 0.058 Uiso 1 calc R .
C94 C 0.2562(7) 0.0286(5) 0.6035(4) 0.046(2) Uani 1 d . .
C95 C 0.3567(7) 0.0589(5) 0.5971(4) 0.044(2) Uani 1 d . .
H95A H 0.4156(7) 0.0743(5) 0.6392(4) 0.053 Uiso 1 calc R .
C96 C 0.3757(6) 0.0677(5) 0.5312(4) 0.040(2) Uani 1 d . .
H96A H 0.4460(6) 0.0883(5) 0.5292(4) 0.048 Uiso 1 calc R .
C97 C 0.2375(9) 0.0186(7) 0.6749(5) 0.069(3) Uani 1 d . .
H97A H 0.1613(9) -0.0036(7) 0.6679(5) 0.104 Uiso 1 calc R .
H97B H 0.2738(9) 0.0783(7) 0.7109(5) 0.104 Uiso 1 calc R .
H97C H 0.2652(9) -0.0255(7) 0.6921(5) 0.104 Uiso 1 calc R .
C101 C 0.3964(5) -0.0484(5) 0.2654(4) 0.035(2) Uani 1 d . .
C102 C 0.3749(6) -0.1389(6) 0.2676(5) 0.048(2) Uani 1 d . .
H10A H 0.3435(6) -0.1611(6) 0.3022(5) 0.058 Uiso 1 calc R .
C103 C 0.3984(7) -0.1990(6) 0.2200(5) 0.056(2) Uani 1 d . .
H10B H 0.3817(7) -0.2608(6) 0.2225(5) 0.068 Uiso 1 calc R .
C104 C 0.4458(7) -0.1683(6) 0.1693(5) 0.053(2) Uani 1 d . .
C105 C 0.4682(7) -0.0766(6) 0.1679(5) 0.053(2) Uani 1 d . .
H10C H 0.5011(7) -0.0543(6) 0.1339(5) 0.063 Uiso 1 calc R .
C106 C 0.4443(7) -0.0159(6) 0.2145(4) 0.047(2) Uani 1 d . .
H10D H 0.4601(7) 0.0457(6) 0.2116(4) 0.056 Uiso 1 calc R .
C107 C 0.4657(9) -0.2331(8) 0.1140(6) 0.081(3) Uani 1 d . .
H10E H 0.4995(9) -0.1988(8) 0.0833(6) 0.121 Uiso 1 calc R .
H10F H 0.3982(9) -0.2823(8) 0.0836(6) 0.121 Uiso 1 calc R .
H10G H 0.5122(9) -0.2597(8) 0.1396(6) 0.121 Uiso 1 calc R .
C201 C 0.8069(34) 0.3918(30) 0.2367(22) 0.312(20) Uiso 1 d . .
C202 C 0.8053(30) 0.3048(28) 0.2648(19) 0.258(15) Uiso 1 d . .
C203 C 0.7010(36) 0.2382(29) 0.2519(24) 0.307(19) Uiso 1 d . .
C204 C 0.6343(29) 0.2459(27) 0.1641(22) 0.266(15) Uiso 1 d . .
C205 C 0.6516(25) 0.1643(24) 0.1416(20) 0.231(12) Uiso 1 d . .
C206 C 0.5825(24) 0.1223(20) 0.0638(17) 0.220(12) Uiso 1 d . .
C1S C 0.1367(30) 0.5840(28) 0.1520(20) 0.155(14) Uiso 0.50 d PD 1
C2S C 0.0170(28) 0.5272(27) 0.1072(20) 0.139(13) Uiso 0.50 d PD 1
C3S C 0.0396(32) 0.5240(29) 0.0224(18) 0.142(13) Uiso 0.50 d PD 1
C4S C 0.0504(33) 0.5231(29) 0.1603(20) 0.154(14) Uiso 0.50 d PD 2
C5S C 0.0819(33) 0.5481(33) 0.0948(24) 0.179(18) Uiso 0.50 d PD 2
C6S C -0.0385(33) 0.4678(29) 0.0297(18) 0.147(13) Uiso 0.50 d PD 2

loop_
_atom_type_symbol
_atom_type_description
_atom_type_scat_dispersion_real
_atom_type_scat_dispersion_imag
_atom_type_scat_source
C C 0.0033 0.0016 'International Tables Vol C Tables 4.2.6.8 and 6.1.1.4'
H H 0.0000 0.0000 'International Tables Vol C Tables 4.2.6.8 and 6.1.1.4'
N N 0.0061 0.0033 'International Tables Vol C Tables 4.2.6.8 and 6.1.1.4'
Ta Ta -0.7052 6.5227 'International Tables Vol C Tables 4.2.6.8 and 6.1.1.4'

loop_
_geom_angle_atom_site_label_1
_geom_angle_atom_site_label_2
_geom_angle_atom_site_label_3
_geom_angle
_geom_angle_site_symmetry_1
_geom_angle_site_symmetry_3
_geom_angle_publ_flag
N5 Ta1 Ta2 45.2(2) . . y
N4 Ta1 Ta2 85.4(2) . . y
C6 Ta1 Ta2 44.3(2) . . y
N6 Ta1 Ta2 79.05(15) . . y
N2 Ta1 Ta2 83.8(2) . . y
N7 Ta1 Ta2 167.4(2) . . y
N8 Ta1 Ta2 133.05(14) . . y
C6 Ta2 Ta1 50.7(2) . . y
N5 Ta2 Ta1 46.0(2) . . y
N10 Ta2 Ta1 155.7(2) . . y
N3 Ta2 Ta1 83.8(2) . . y
N1 Ta2 Ta1 85.37(15) . . y
N9 Ta2 Ta1 145.20(14) . . y
N5 Ta1 N4 86.1(2) . . y
N5 Ta1 C6 89.4(2) . . y
N4 Ta1 C6 87.4(2) . . y
N5 Ta1 N6 124.2(2) . . y
N4 Ta1 N6 92.3(2) . . y
C6 Ta1 N6 34.8(2) . . y
N5 Ta1 N2 87.5(2) . . y
N4 Ta1 N2 169.1(2) . . y
C6 Ta1 N2 83.7(2) . . y
N6 Ta1 N2 84.0(2) . . y
N5 Ta1 N7 146.6(2) . . y
N4 Ta1 N7 90.8(2) . . y
C6 Ta1 N7 123.7(2) . . y
N6 Ta1 N7 89.1(2) . . y
N2 Ta1 N7 99.4(2) . . y
N5 Ta1 N8 88.6(2) . . y
N4 Ta1 N8 101.6(2) . . y
C6 Ta1 N8 170.6(2) . . y
N6 Ta1 N8 145.4(2) . . y
N2 Ta1 N8 87.1(2) . . y
N7 Ta1 N8 59.5(2) . . y
C6 Ta2 N5 96.7(2) . . y
C6 Ta2 N10 105.4(2) . . y
N5 Ta2 N10 157.4(2) . . y
C6 Ta2 N3 89.8(2) . . y
N5 Ta2 N3 82.2(2) . . y
N10 Ta2 N3 92.8(2) . . y
C6 Ta2 N1 87.7(2) . . y
N5 Ta2 N1 86.2(2) . . y
N10 Ta2 N1 99.4(2) . . y
N3 Ta2 N1 167.8(2) . . y
C6 Ta2 N9 164.1(2) . . y
N5 Ta2 N9 99.2(2) . . y
N10 Ta2 N9 58.9(2) . . y
N3 Ta2 N9 93.2(2) . . y
N1 Ta2 N9 92.5(2) . . y
C1 N1 C11 112.9(6) . . ?
C1 N1 Ta2 120.5(5) . . y
C11 N1 Ta2 126.6(4) . . ?
C1 N2 C21 115.3(6) . . ?
C1 N2 Ta1 122.5(5) . . y
C21 N2 Ta1 121.4(4) . . ?
C2 N3 C31 112.7(6) . . ?
C2 N3 Ta2 122.5(5) . . y
C31 N3 Ta2 124.1(4) . . ?
C2 N4 C41 112.3(6) . . ?
C2 N4 Ta1 122.5(5) . . y
C41 N4 Ta1 125.2(5) . . ?
C51 N5 Ta2 133.3(4) . . ?
C51 N5 Ta1 137.1(5) . . ?
Ta2 N5 Ta1 88.9(2) . . y
C6 N6 C61 121.7(6) . . y
C6 N6 Ta1 71.1(4) . . y
C61 N6 Ta1 132.9(4) . . y
C3 N7 C71 121.1(7) . . ?
C3 N7 Ta1 92.2(5) . . y
C71 N7 Ta1 143.7(5) . . ?
C3 N8 C81 121.0(6) . . ?
C3 N8 Ta1 91.6(4) . . y
C81 N8 Ta1 146.5(5) . . ?
C4 N9 C91 119.0(5) . . ?
C4 N9 Ta2 89.2(4) . . y
C91 N9 Ta2 150.1(5) . . ?
C4 N10 C101 120.6(6) . . ?
C4 N10 Ta2 97.6(4) . . y
C101 N10 Ta2 141.5(5) . . ?
N1 C1 N2 127.6(7) . . ?
N3 C2 N4 125.4(7) . . ?
N7 C3 N8 115.8(7) . . ?
N10 C4 N9 113.8(6) . . ?
N6 C6 Ta2 158.8(5) . . y
N6 C6 Ta1 74.1(4) . . y
Ta2 C6 Ta1 85.0(2) . . y
C12 C11 C16 120.1(6) . . ?
C12 C11 N1 120.0(6) . . ?
C16 C11 N1 119.9(6) . . ?
C11 C12 C13 119.3(7) . . ?
C14 C13 C12 122.3(7) . . ?
C13 C14 C15 117.2(6) . . ?
C13 C14 C17 122.1(7) . . ?
C15 C14 C17 120.6(7) . . ?
C16 C15 C14 121.1(7) . . ?
C15 C16 C11 119.7(6) . . ?
C26 C21 C22 119.1(7) . . ?
C26 C21 N2 121.9(6) . . ?
C22 C21 N2 118.9(6) . . ?
C21 C22 C23 119.8(7) . . ?
C24 C23 C22 121.3(7) . . ?
C25 C24 C23 117.8(7) . . ?
C25 C24 C27 121.5(7) . . ?
C23 C24 C27 120.6(7) . . ?
C24 C25 C26 121.5(7) . . ?
C21 C26 C25 120.4(7) . . ?
C32 C31 C36 120.7(7) . . ?
C32 C31 N3 119.8(6) . . ?
C36 C31 N3 119.5(7) . . ?
C31 C32 C33 118.8(7) . . ?
C34 C33 C32 122.4(8) . . ?
C33 C34 C35 117.6(7) . . ?
C33 C34 C37 121.4(9) . . ?
C35 C34 C37 120.9(8) . . ?
C34 C35 C36 121.7(8) . . ?
C31 C36 C35 118.8(8) . . ?
C46 C41 C42 120.1(7) . . ?
C46 C41 N4 119.2(7) . . ?
C42 C41 N4 120.7(7) . . ?
C41 C42 C43 119.7(7) . . ?
C44 C43 C42 121.6(7) . . ?
C43 C44 C45 118.0(7) . . ?
C43 C44 C47 122.4(8) . . ?
C45 C44 C47 119.6(8) . . ?
C44 C45 C46 121.4(8) . . ?
C41 C46 C45 119.3(7) . . ?
C52 C51 C56 117.3(6) . . ?
C52 C51 N5 121.9(6) . . ?
C56 C51 N5 120.8(6) . . ?
C53 C52 C51 122.1(8) . . ?
C52 C53 C54 120.1(8) . . ?
C55 C54 C53 118.7(7) . . ?
C55 C54 C57 120.5(9) . . ?
C53 C54 C57 120.8(9) . . ?
C54 C55 C56 121.1(8) . . ?
C51 C56 C55 120.7(7) . . ?
C66 C61 C62 118.4(8) . . ?
C66 C61 N6 119.9(7) . . ?
C62 C61 N6 121.7(7) . . ?
C61 C62 C63 120.9(9) . . ?
C64 C63 C62 120.9(9) . . ?
C65 C64 C63 118.2(8) . . ?
C65 C64 C67 121.3(9) . . ?
C63 C64 C67 120.6(9) . . ?
C64 C65 C66 122.2(8) . . ?
C61 C66 C65 119.4(9) . . ?
C76 C71 C72 118.4(7) . . ?
C76 C71 N7 120.9(7) . . ?
C72 C71 N7 120.7(7) . . ?
C71 C72 C73 120.8(8) . . ?
C74 C73 C72 120.3(9) . . ?
C73 C74 C75 118.3(8) . . ?
C73 C74 C77 119.8(9) . . ?
C75 C74 C77 121.8(9) . . ?
C76 C75 C74 120.2(8) . . ?
C71 C76 C75 121.7(8) . . ?
C82 C81 C86 118.5(8) . . ?
C82 C81 N8 121.7(8) . . ?
C86 C81 N8 119.8(7) . . ?
C81 C82 C83 119.6(10) . . ?
C84 C83 C82 120.9(10) . . ?
C83 C84 C85 119.9(8) . . ?
C83 C84 C87 119.7(12) . . ?
C85 C84 C87 120.3(12) . . ?
C84 C85 C86 120.6(10) . . ?
C85 C86 C81 120.4(9) . . ?
C92 C91 C96 118.5(7) . . ?
C92 C91 N9 119.4(6) . . ?
C96 C91 N9 122.1(7) . . ?
C91 C92 C93 119.7(7) . . ?
C94 C93 C92 122.7(8) . . ?
C95 C94 C93 116.4(7) . . ?
C95 C94 C97 122.1(8) . . ?
C93 C94 C97 121.5(8) . . ?
C94 C95 C96 123.0(7) . . ?
C91 C96 C95 119.7(7) . . ?
C102 C101 C106 118.5(7) . . ?
C102 C101 N10 123.6(7) . . ?
C106 C101 N10 117.9(7) . . ?
C101 C102 C103 122.0(8) . . ?
C104 C103 C102 120.5(8) . . ?
C103 C104 C105 117.2(8) . . ?
C103 C104 C107 121.7(9) . . ?
C105 C104 C107 120.9(9) . . ?
C104 C105 C106 123.0(8) . . ?
C101 C106 C105 118.8(8) . . ?
C203 C202 C201 114.0(37) . . ?
C202 C203 C204 100.3(33) . . ?
C205 C204 C203 81.2(28) . . ?
C204 C205 C206 105.4(31) . . ?
C1S C2S C3S 93.7(20) . . ?
C3S C3S C2S 107.6(46) 2_565 . ?
C4S C5S C6S 94.7(22) . . ?
C5S C6S C6S 76.7(30) . 2_565 ?

loop_
_geom_bond_atom_site_label_1
_geom_bond_atom_site_label_2
_geom_bond_distance
_geom_bond_site_symmetry_2
_geom_bond_publ_flag
Ta1 Ta2 2.7825(6) . y
Ta1 N2 2.210(6) . y
Ta1 N4 2.158(6) . y
Ta1 N5 2.001(5) . y
Ta1 N6 2.197(5) . y
Ta1 N7 2.234(6) . y
Ta1 N8 2.236(6) . y
Ta1 C6 2.162(6) . y
Ta2 C6 1.949(7) . y
Ta2 N1 2.221(6) . y
Ta2 N3 2.214(6) . y
Ta2 N5 1.974(6) . y
Ta2 N9 2.353(6) . y
Ta2 N10 2.196(6) . y
N1 C1 1.310(9) . y
N1 C11 1.450(9) . ?
N2 C1 1.331(9) . y
N2 C21 1.445(9) . ?
N3 C2 1.321(9) . y
N3 C31 1.457(9) . ?
N4 C2 1.350(9) . y
N4 C41 1.455(9) . ?
N5 C51 1.402(9) . ?
N6 C6 1.305(9) . y
N6 C61 1.423(9) . ?
N7 C3 1.299(10) . y
N7 C71 1.430(9) . ?
N8 C3 1.318(11) . y
N8 C81 1.410(9) . ?
N9 C4 1.363(9) . y
N9 C91 1.414(9) . ?
N10 C4 1.311(9) . y
N10 C101 1.402(9) . ?
C11 C12 1.373(10) . ?
C11 C16 1.393(10) . ?
C12 C13 1.389(10) . ?
C13 C14 1.375(11) . ?
C14 C15 1.411(11) . ?
C14 C17 1.515(10) . ?
C15 C16 1.376(10) . ?
C21 C26 1.376(10) . ?
C21 C22 1.385(10) . ?
C22 C23 1.394(11) . ?
C23 C24 1.388(12) . ?
C24 C25 1.374(11) . ?
C24 C27 1.512(11) . ?
C25 C26 1.390(11) . ?
C31 C32 1.377(11) . ?
C31 C36 1.386(10) . ?
C32 C33 1.391(11) . ?
C33 C34 1.379(12) . ?
C34 C35 1.378(13) . ?
C34 C37 1.502(12) . ?
C35 C36 1.401(11) . ?
C41 C46 1.367(11) . ?
C41 C42 1.379(10) . ?
C42 C43 1.383(11) . ?
C43 C44 1.371(12) . ?
C44 C45 1.377(11) . ?
C44 C47 1.542(11) . ?
C45 C46 1.398(11) . ?
C51 C52 1.386(10) . ?
C51 C56 1.388(10) . ?
C52 C53 1.371(11) . ?
C53 C54 1.391(13) . ?
C54 C55 1.366(13) . ?
C54 C57 1.518(12) . ?
C55 C56 1.391(11) . ?
C61 C66 1.367(11) . ?
C61 C62 1.387(12) . ?
C62 C63 1.391(12) . ?
C63 C64 1.363(13) . ?
C64 C65 1.358(13) . ?
C64 C67 1.538(12) . ?
C65 C66 1.409(12) . ?
C71 C76 1.359(11) . ?
C71 C72 1.376(11) . ?
C72 C73 1.389(12) . ?
C73 C74 1.379(13) . ?
C74 C75 1.390(13) . ?
C74 C77 1.520(12) . ?
C75 C76 1.377(12) . ?
C81 C82 1.372(12) . ?
C81 C86 1.386(11) . ?
C82 C83 1.406(13) . ?
C83 C84 1.34(2) . ?
C84 C85 1.36(2) . ?
C84 C87 1.542(12) . ?
C85 C86 1.379(11) . ?
C91 C92 1.383(11) . ?
C91 C96 1.385(10) . ?
C92 C93 1.395(11) . ?
C93 C94 1.371(12) . ?
C94 C95 1.370(12) . ?
C94 C97 1.496(12) . ?
C95 C96 1.389(11) . ?
C101 C102 1.372(11) . ?
C101 C106 1.395(11) . ?
C102 C103 1.398(12) . ?
C103 C104 1.376(13) . ?
C104 C105 1.386(13) . ?
C104 C107 1.510(12) . ?
C105 C106 1.396(12) . ?
C201 C202 1.56(5) . ?
C202 C203 1.42(4) . ?
C203 C204 1.78(5) . ?
C204 C205 1.42(4) . ?
C205 C206 1.49(3) . ?
C1S C2S 1.55(4) . ?
C2S C3S 1.75(4) . ?
C3S C3S 1.15(7) 2_565 ?
C4S C5S 1.51(4) . ?
C5S C6S 1.76(4) . ?
C6S C6S 1.94(8) 2_565 ?
